data_1508299
loop_
_publ_author_name
'Ayala, Caitlan E.'
'Villalpando, Andres'
'Nguyen, Alex L.'
'McCandless, Gregory T.'
'Kartika, Rendy'

_publ_section_title
;
 Chlorination of aliphatic primary alcohols via triphosgene-triethylamine
 activation.
;
_journal_issue 14
_journal_name_full 'Organic letters'
_journal_page_first 3676
_journal_page_last 3679
_journal_paper_doi 10.1021/ol301520d
_journal_volume 14
_journal_year 2012
_chemical_formula_moiety 'C15 H15 Cl O'
_chemical_formula_sum 'C15 H15 Cl O'
_chemical_formula_weight 246.72
_space_group_IT_number 14
_symmetry_cell_setting monoclinic
_symmetry_space_group_name_Hall '-P 2ybc'
_symmetry_space_group_name_H-M 'P 1 21/c 1'
_atom_sites_solution_hydrogens geom
_atom_sites_solution_primary direct
_atom_sites_solution_secondary difmap
_audit_creation_method SHELXL-97
_audit_update_record
;
2012-04-02 # Formatted by publCIF
;
_cell_angle_alpha 90.00
_cell_angle_beta 103.379(5)
_cell_angle_gamma 90.00
_cell_formula_units_Z 4
_cell_length_a 8.6724(12)
_cell_length_b 12.418(2)
_cell_length_c 11.9146(16)
_cell_measurement_reflns_used 1933
_cell_measurement_temperature 90(2)
_cell_measurement_theta_max 68.69
_cell_measurement_theta_min 5.22
_cell_volume 1248.3(3)
_computing_cell_refinement 'Bruker SAINT'
_computing_data_collection 'Bruker APEX2'
_computing_data_reduction 'Bruker SAINT'
_computing_molecular_graphics 'ORTEP-3 for Windows (Farrugia, 1997)'
_computing_publication_material 'SHELXL97 (Sheldrick, 2008) and publCIF (Westrip, 2010)'
_computing_structure_refinement 'SHELXL97 (Sheldrick, 2008)'
_computing_structure_solution 'SIR97 (Altomare et al., 1999)'
_diffrn_ambient_temperature 90(2)
_diffrn_measured_fraction_theta_full 0.974
_diffrn_measured_fraction_theta_max 0.953
_diffrn_measurement_device_type
;
Bruker Kappa Apex-II CCD area detector diffractometer (with an Oxford
Cryosystems cryostream cooler)
;
_diffrn_measurement_method '\f and \w scans'
_diffrn_radiation_monochromator graphite
_diffrn_radiation_source 'fine-focus sealed tube'
_diffrn_radiation_type CuK\a
_diffrn_radiation_wavelength 1.54184
_diffrn_reflns_av_R_equivalents 0.0434
_diffrn_reflns_av_sigmaI/netI 0.0369
_diffrn_reflns_limit_h_max 8
_diffrn_reflns_limit_h_min -10
_diffrn_reflns_limit_k_max 14
_diffrn_reflns_limit_k_min -14
_diffrn_reflns_limit_l_max 13
_diffrn_reflns_limit_l_min -11
_diffrn_reflns_number 8000
_diffrn_reflns_theta_full 67.00
_diffrn_reflns_theta_max 68.88
_diffrn_reflns_theta_min 5.22
_exptl_absorpt_coefficient_mu 2.532
_exptl_absorpt_correction_T_max 0.9751
_exptl_absorpt_correction_T_min 0.7425
_exptl_absorpt_correction_type multi-scan
_exptl_absorpt_process_details 'SADABS (Sheldrick, 2002)'
_exptl_crystal_colour colourless
_exptl_crystal_density_diffrn 1.313
_exptl_crystal_density_method 'not measured'
_exptl_crystal_description plate
_exptl_crystal_F_000 520
_exptl_crystal_size_max 0.13
_exptl_crystal_size_mid 0.05
_exptl_crystal_size_min 0.01
_refine_diff_density_max 0.280
_refine_diff_density_min -0.245
_refine_diff_density_rms 0.052
_refine_ls_extinction_method none
_refine_ls_goodness_of_fit_ref 1.030
_refine_ls_hydrogen_treatment mixed
_refine_ls_matrix_type full
_refine_ls_number_parameters 157
_refine_ls_number_reflns 2207
_refine_ls_number_restraints 0
_refine_ls_restrained_S_all 1.030
_refine_ls_R_factor_all 0.0514
_refine_ls_R_factor_gt 0.0389
_refine_ls_shift/su_max 0.000
_refine_ls_shift/su_mean 0.000
_refine_ls_structure_factor_coef Fsqd
_refine_ls_weighting_details 'calc w=1/[\s^2^(Fo^2^)+(0.0648P)^2^+0.1678P] where P=(Fo^2^+2Fc^2^)/3'
_refine_ls_weighting_scheme calc
_refine_ls_wR_factor_gt 0.0989
_refine_ls_wR_factor_ref 0.1051
_reflns_number_gt 1803
_reflns_number_total 2207
_reflns_threshold_expression >2sigma(I)
_cod_data_source_file ol301520d_si_003.cif
_cod_data_source_block Revised_Rendy1
_cod_depositor_comments 'Adding full bibliography for 1508299--1508300.cif.'
_cod_original_sg_symbol_H-M 'P 21/c'
_cod_database_code 1508299

loop_
_symmetry_equiv_pos_as_xyz
'x, y, z'
'-x, y+1/2, -z+1/2'
'-x, -y, -z'
'x, -y-1/2, z-1/2'

loop_
_atom_site_label
_atom_site_type_symbol
_atom_site_fract_x
_atom_site_fract_y
_atom_site_fract_z
_atom_site_U_iso_or_equiv
_atom_site_adp_type
_atom_site_occupancy
_atom_site_symmetry_multiplicity
_atom_site_calc_flag
_atom_site_refinement_flags
Cl1 Cl 0.17102(6) 0.03278(4) 0.88906(4) 0.02653(17) Uani 1 1 d .
O1 O 0.48906(17) 0.21262(12) 0.69775(12) 0.0241(3) Uani 1 1 d .
H1 H 0.550(3) 0.162(2) 0.697(2) 0.036 Uiso 1 1 d .
C1 C 0.4960(2) 0.24624(16) 0.81452(16) 0.0207(4) Uani 1 1 d .
C2 C 0.4209(2) 0.15785(16) 0.87513(17) 0.0222(4) Uani 1 1 d .
H2A H 0.4860 0.0917 0.8810 0.027 Uiso 1 1 calc R
H2B H 0.4206 0.1817 0.9544 0.027 Uiso 1 1 calc R
C3 C 0.2527(3) 0.13240(18) 0.81097(18) 0.0269(5) Uani 1 1 d .
H3A H 0.2524 0.1053 0.7328 0.032 Uiso 1 1 calc R
H3B H 0.1874 0.1986 0.8028 0.032 Uiso 1 1 calc R
C4 C 0.3811(2) 0.39924(17) 0.90894(16) 0.0227(4) Uani 1 1 d .
H4 H 0.4303 0.3684 0.9814 0.027 Uiso 1 1 calc R
C5 C 0.2926(2) 0.49254(17) 0.90571(18) 0.0242(4) Uani 1 1 d .
H5 H 0.2812 0.5252 0.9754 0.029 Uiso 1 1 calc R
C6 C 0.2204(2) 0.53818(16) 0.79990(18) 0.0243(4) Uani 1 1 d .
H6 H 0.1594 0.6021 0.7971 0.029 Uiso 1 1 calc R
C7 C 0.2379(2) 0.49019(17) 0.69915(18) 0.0250(4) Uani 1 1 d .
H7 H 0.1889 0.5214 0.6269 0.030 Uiso 1 1 calc R
C8 C 0.3266(2) 0.39649(17) 0.70267(17) 0.0236(4) Uani 1 1 d .
H8 H 0.3377 0.3641 0.6327 0.028 Uiso 1 1 calc R
C9 C 0.3992(2) 0.34982(16) 0.80771(16) 0.0198(4) Uani 1 1 d .
C10 C 0.6689(2) 0.26842(16) 0.87562(16) 0.0205(4) Uani 1 1 d .
C11 C 0.7408(2) 0.22540(16) 0.98293(16) 0.0220(4) Uani 1 1 d .
H11 H 0.6804 0.1827 1.0233 0.026 Uiso 1 1 calc R
C12 C 0.8997(2) 0.24448(17) 1.03126(17) 0.0253(5) Uani 1 1 d .
H12 H 0.9477 0.2141 1.1041 0.030 Uiso 1 1 calc R
C13 C 0.9893(3) 0.30747(18) 0.97430(18) 0.0281(5) Uani 1 1 d .
H13 H 1.0984 0.3199 1.0074 0.034 Uiso 1 1 calc R
C14 C 0.9176(3) 0.35208(18) 0.86840(18) 0.0289(5) Uani 1 1 d .
H14 H 0.9773 0.3965 0.8293 0.035 Uiso 1 1 calc R
C15 C 0.7592(2) 0.33214(17) 0.81945(17) 0.0252(5) Uani 1 1 d .
H15 H 0.7116 0.3625 0.7464 0.030 Uiso 1 1 calc R

loop_
_atom_site_aniso_label
_atom_site_aniso_U_11
_atom_site_aniso_U_22
_atom_site_aniso_U_33
_atom_site_aniso_U_23
_atom_site_aniso_U_13
_atom_site_aniso_U_12
Cl1 0.0258(3) 0.0265(3) 0.0281(3) -0.00045(19) 0.00779(19) -0.0060(2)
O1 0.0271(8) 0.0268(8) 0.0194(7) -0.0034(6) 0.0073(6) 0.0036(6)
C1 0.0234(10) 0.0221(10) 0.0172(9) -0.0004(8) 0.0061(8) -0.0011(8)
C2 0.0215(10) 0.0227(10) 0.0227(9) 0.0016(8) 0.0060(8) 0.0000(8)
C3 0.0264(11) 0.0264(11) 0.0270(11) 0.0040(8) 0.0045(9) -0.0056(9)
C4 0.0204(10) 0.0271(11) 0.0201(9) 0.0009(8) 0.0036(8) -0.0027(8)
C5 0.0205(10) 0.0271(11) 0.0260(10) -0.0067(8) 0.0076(8) -0.0053(8)
C6 0.0204(10) 0.0199(10) 0.0342(11) 0.0008(8) 0.0097(8) 0.0002(8)
C7 0.0218(10) 0.0274(11) 0.0264(10) 0.0075(8) 0.0066(8) 0.0004(8)
C8 0.0226(10) 0.0281(11) 0.0221(10) 0.0018(8) 0.0093(8) -0.0003(8)
C9 0.0169(9) 0.0214(10) 0.0223(9) 0.0002(8) 0.0068(8) -0.0043(8)
C10 0.0203(10) 0.0198(10) 0.0224(10) -0.0034(8) 0.0072(8) 0.0025(8)
C11 0.0235(10) 0.0218(10) 0.0220(10) 0.0010(8) 0.0078(8) 0.0001(8)
C12 0.0266(11) 0.0256(11) 0.0231(10) -0.0004(8) 0.0044(8) 0.0025(9)
C13 0.0225(11) 0.0318(12) 0.0307(11) -0.0048(9) 0.0076(9) -0.0015(9)
C14 0.0277(11) 0.0337(12) 0.0280(11) -0.0016(9) 0.0119(9) -0.0061(9)
C15 0.0277(11) 0.0291(12) 0.0196(9) 0.0007(8) 0.0073(8) -0.0013(9)

loop_
_atom_type_symbol
_atom_type_description
_atom_type_scat_dispersion_real
_atom_type_scat_dispersion_imag
_atom_type_scat_source
C C 0.0181 0.0091 'International Tables Vol C Tables 4.2.6.8 and 6.1.1.4'
H H 0.0000 0.0000 'International Tables Vol C Tables 4.2.6.8 and 6.1.1.4'
O O 0.0492 0.0322 'International Tables Vol C Tables 4.2.6.8 and 6.1.1.4'
Cl Cl 0.3639 0.7018 'International Tables Vol C Tables 4.2.6.8 and 6.1.1.4'

loop_
_geom_angle_atom_site_label_1
_geom_angle_atom_site_label_2
_geom_angle_atom_site_label_3
_geom_angle
C1 O1 H1 110.3(18)
O1 C1 C9 107.05(15)
O1 C1 C10 109.16(15)
C9 C1 C10 109.80(16)
O1 C1 C2 108.60(16)
C9 C1 C2 109.81(15)
C10 C1 C2 112.27(16)
C3 C2 C1 111.99(16)
C3 C2 H2A 109.2
C1 C2 H2A 109.2
C3 C2 H2B 109.2
C1 C2 H2B 109.2
H2A C2 H2B 107.9
C2 C3 Cl1 109.42(14)
C2 C3 H3A 109.8
Cl1 C3 H3A 109.8
C2 C3 H3B 109.8
Cl1 C3 H3B 109.8
H3A C3 H3B 108.2
C5 C4 C9 121.11(19)
C5 C4 H4 119.4
C9 C4 H4 119.4
C4 C5 C6 119.73(18)
C4 C5 H5 120.1
C6 C5 H5 120.1
C7 C6 C5 119.69(19)
C7 C6 H6 120.2
C5 C6 H6 120.2
C6 C7 C8 120.44(19)
C6 C7 H7 119.8
C8 C7 H7 119.8
C7 C8 C9 120.55(18)
C7 C8 H8 119.7
C9 C8 H8 119.7
C8 C9 C4 118.47(19)
C8 C9 C1 121.84(17)
C4 C9 C1 119.68(17)
C15 C10 C11 118.56(19)
C15 C10 C1 118.18(18)
C11 C10 C1 123.23(18)
C12 C11 C10 120.46(19)
C12 C11 H11 119.8
C10 C11 H11 119.8
C13 C12 C11 120.63(19)
C13 C12 H12 119.7
C11 C12 H12 119.7
C12 C13 C14 119.2(2)
C12 C13 H13 120.4
C14 C13 H13 120.4
C15 C14 C13 120.27(19)
C15 C14 H14 119.9
C13 C14 H14 119.9
C14 C15 C10 120.92(19)
C14 C15 H15 119.5
C10 C15 H15 119.5

loop_
_geom_bond_atom_site_label_1
_geom_bond_atom_site_label_2
_geom_bond_distance
Cl1 C3 1.790(2)
O1 C1 1.441(2)
O1 H1 0.82(3)
C1 C9 1.527(3)
C1 C10 1.533(3)
C1 C2 1.539(3)
C2 C3 1.515(3)
C2 H2A 0.9900
C2 H2B 0.9900
C3 H3A 0.9900
C3 H3B 0.9900
C4 C5 1.385(3)
C4 C9 1.394(3)
C4 H4 0.9500
C5 C6 1.392(3)
C5 H5 0.9500
C6 C7 1.380(3)
C6 H6 0.9500
C7 C8 1.390(3)
C7 H7 0.9500
C8 C9 1.391(3)
C8 H8 0.9500
C10 C15 1.389(3)
C10 C11 1.393(3)
C11 C12 1.386(3)
C11 H11 0.9500
C12 C13 1.386(3)
C12 H12 0.9500
C13 C14 1.386(3)
C13 H13 0.9500
C14 C15 1.385(3)
C14 H14 0.9500
C15 H15 0.9500

loop_
_geom_torsion_atom_site_label_1
_geom_torsion_atom_site_label_2
_geom_torsion_atom_site_label_3
_geom_torsion_atom_site_label_4
_geom_torsion
O1 C1 C2 C3 -56.3(2)
C9 C1 C2 C3 60.4(2)
C10 C1 C2 C3 -177.12(16)
C1 C2 C3 Cl1 -177.92(13)
C9 C4 C5 C6 -0.1(3)
C4 C5 C6 C7 -0.1(3)
C5 C6 C7 C8 0.2(3)
C6 C7 C8 C9 -0.1(3)
C7 C8 C9 C4 -0.1(3)
C7 C8 C9 C1 179.30(18)
C5 C4 C9 C8 0.2(3)
C5 C4 C9 C1 -179.23(18)
O1 C1 C9 C8 -1.3(2)
C10 C1 C9 C8 117.1(2)
C2 C1 C9 C8 -119.04(19)
O1 C1 C9 C4 178.06(17)
C10 C1 C9 C4 -63.6(2)
C2 C1 C9 C4 60.3(2)
O1 C1 C10 C15 48.4(2)
C9 C1 C10 C15 -68.7(2)
C2 C1 C10 C15 168.85(17)
O1 C1 C10 C11 -129.75(19)
C9 C1 C10 C11 113.2(2)
C2 C1 C10 C11 -9.3(3)
C15 C10 C11 C12 -1.1(3)
C1 C10 C11 C12 177.01(18)
C10 C11 C12 C13 0.7(3)
C11 C12 C13 C14 0.5(3)
C12 C13 C14 C15 -1.2(3)
C13 C14 C15 C10 0.7(3)
C11 C10 C15 C14 0.4(3)
C1 C10 C15 C14 -177.79(19)

loop_
_cod_related_entry_id
_cod_related_entry_database
_cod_related_entry_code
1 ChemSpider 15933204
